data_7210589
loop_
_publ_author_name
'\/Dakovi\'c, Marijana'
'Vila-Vi\,cosa, Diogo'
'Bandeira, Nuno A. G.'
'Calhorda, Maria Jos\'e'
'Kozlev\<car, Bojan'
'Jagli\<ci\'c, Zvonko'
'Popovi\'c, Zora'

_publ_section_title
;
 Can self-assembly of copper(ii) picolinamide building blocks be
 controlled?
;
_journal_issue 40
_journal_name_full CrystEngComm
_journal_page_first 8074
_journal_paper_doi 10.1039/c3ce41011k
_journal_volume 15
_journal_year 2013
_chemical_compound_source 'see text'
_chemical_formula_moiety 'C12 H10 Cu N4 O2, 2(H2 O)'
_chemical_formula_sum 'C12 H14 Cu N4 O4'
_chemical_formula_weight 341.82
_chemical_name_systematic ?
_space_group_IT_number 2
_symmetry_cell_setting triclinic
_symmetry_Int_Tables_number 2
_symmetry_space_group_name_Hall '-P 1'
_symmetry_space_group_name_H-M 'P -1'
_atom_sites_solution_hydrogens geom
_atom_sites_solution_primary direct
_atom_sites_solution_secondary difmap
_cell_angle_alpha 74.888(3)
_cell_angle_beta 84.185(3)
_cell_angle_gamma 71.767(2)
_cell_formula_units_Z 1
_cell_length_a 5.1601(2)
_cell_length_b 7.6565(3)
_cell_length_c 9.1728(3)
_cell_measurement_reflns_used 7361
_cell_measurement_temperature 296
_cell_measurement_theta_max 32.0965
_cell_measurement_theta_min 4.0922
_cell_volume 332.23(2)
_computing_cell_refinement
;
CrysAlisPro (Oxford Diffraction, 2009)
;
_computing_data_collection
;
CrysAlisPro (Oxford Diffraction, 2009)
;
_computing_data_reduction
;
CrysAlisPro (Oxford Diffraction, 2009)
;
_computing_molecular_graphics
;
ORTEP-3 (Farrugia, 1997) and Mercury (Bruno et al., 2002)
;
_computing_publication_material
;
SHELXL-97 (Sheldrick, 2008) and PLATON (Spek, 2009)
;
_computing_structure_refinement 'SHELXL-97 (Sheldrick, 1997)'
_computing_structure_solution 'SHELXS-97 (Sheldrick, 1997)'
_diffrn_ambient_temperature 296
_diffrn_detector_area_resol_mean 16.3426
_diffrn_measured_fraction_theta_full 0.996
_diffrn_measured_fraction_theta_max 0.996
_diffrn_measurement_device_type
;
Oxford Diffraction Xcalibur diffractometer with Saphire3 detector
;
_diffrn_measurement_method CCD
_diffrn_radiation_monochromator graphite
_diffrn_radiation_probe x-ray
_diffrn_radiation_source 'Enhance (Mo) X-ray Source'
_diffrn_radiation_type MoK\a
_diffrn_radiation_wavelength 0.71073
_diffrn_reflns_av_R_equivalents 0.0162
_diffrn_reflns_av_sigmaI/netI 0.0122
_diffrn_reflns_limit_h_max 7
_diffrn_reflns_limit_h_min -7
_diffrn_reflns_limit_k_max 10
_diffrn_reflns_limit_k_min -10
_diffrn_reflns_limit_l_max 12
_diffrn_reflns_limit_l_min -12
_diffrn_reflns_number 10701
_diffrn_reflns_reduction_process
;
;
_diffrn_reflns_theta_full 30.00
_diffrn_reflns_theta_max 30.00
_diffrn_reflns_theta_min 4.11
_exptl_absorpt_coefficient_mu 1.666
_exptl_absorpt_correction_T_max 0.874
_exptl_absorpt_correction_T_min 0.612
_exptl_absorpt_correction_type multi-scan
_exptl_absorpt_process_details
;
CrysAlis RED, Oxford Diffraction Ltd.,
Version 1.171.32.4 (release 27-04-2006 CrysAlis171 .NET)
(compiled Apr 27 2007,17:53:11)
Empirical absorption correction using spherical harmonics,
implemented in SCALE3 ABSPACK scaling algorithm.
;
_exptl_crystal_colour violet
_exptl_crystal_density_diffrn 1.709
_exptl_crystal_density_method 'Not Measured'
_exptl_crystal_description needle
_exptl_crystal_F_000 175
_exptl_crystal_size_max 0.527
_exptl_crystal_size_mid 0.162
_exptl_crystal_size_min 0.081
_refine_diff_density_max 0.606
_refine_diff_density_min -0.599
_refine_diff_density_rms 0.075
_refine_ls_extinction_method none
_refine_ls_goodness_of_fit_ref 1.053
_refine_ls_hydrogen_treatment mixed
_refine_ls_matrix_type full
_refine_ls_number_parameters 106
_refine_ls_number_reflns 1924
_refine_ls_number_restraints 4
_refine_ls_restrained_S_all 1.065
_refine_ls_R_factor_all 0.0355
_refine_ls_R_factor_gt 0.0320
_refine_ls_shift/su_max 0.033
_refine_ls_shift/su_mean 0.002
_refine_ls_structure_factor_coef Fsqd
_refine_ls_weighting_details 'calc w=1/[\s^2^(Fo^2^)+(0.0793P)^2^+0.0009P] where P=(Fo^2^+2Fc^2^)/3'
_refine_ls_weighting_scheme calc
_refine_ls_wR_factor_gt 0.0968
_refine_ls_wR_factor_ref 0.1003
_reflns_number_gt 1730
_reflns_number_total 1924
_reflns_threshold_expression I>2\s(I)
_cod_data_source_file c3ce41011k.txt
_cod_data_source_block cu(pia-H)
_cod_depositor_comments
;
The following automatic conversions were performed:

'_symmetry_cell_setting' value 'Triclinic' changed to 'triclinic'
according to /home/saulius/struct/CIF-dictionaries/cif_core.dic
dictionary named 'cif_core.dic' version 2.4.2 from 2011-04-26.

Automatic conversion script
Id: cif_fix_values 1891 2012-01-12 08:04:46Z andrius 
;
_cod_database_code 7210589

loop_
_symmetry_equiv_pos_site_id
_symmetry_equiv_pos_as_xyz
1 x,y,z
2 -x,-y,-z

loop_
_atom_site_aniso_label
_atom_site_aniso_U_11
_atom_site_aniso_U_22
_atom_site_aniso_U_33
_atom_site_aniso_U_23
_atom_site_aniso_U_13
_atom_site_aniso_U_12
Cu1 0.0207(2) 0.0362(2) 0.0503(2) -0.0059(1) 0.0061(1) -0.0016(1)
O1 0.0267(5) 0.0466(7) 0.0485(7) -0.0073(6) 0.0088(5) -0.0013(5)
N1 0.0257(6) 0.0358(7) 0.0410(7) -0.0103(5) 0.0037(5) -0.0086(5)
N2 0.0206(5) 0.0322(6) 0.0367(7) -0.0023(5) 0.0054(5) -0.0019(5)
C1 0.0260(6) 0.0306(7) 0.0371(7) -0.0109(6) -0.0002(5) -0.0067(5)
C2 0.0312(7) 0.0358(8) 0.0458(9) -0.0111(7) -0.0041(6) -0.0021(6)
C3 0.0509(11) 0.0408(9) 0.0474(10) -0.0023(8) -0.0098(8) -0.0089(8)
C4 0.0550(12) 0.0560(12) 0.0414(9) -0.0014(8) 0.0004(8) -0.0242(10)
C5 0.0376(9) 0.0531(10) 0.0435(9) -0.0103(8) 0.0083(7) -0.0178(8)
C6 0.0249(7) 0.0316(7) 0.0387(8) -0.0100(6) 0.0031(6) -0.0056(6)
O2 0.0724(15) 0.127(2) 0.0591(11) 0.0141(12) 0.0015(10) -0.0429(15)

loop_
_atom_site_label
_atom_site_type_symbol
_atom_site_thermal_displace_type
_atom_site_fract_x
_atom_site_fract_y
_atom_site_fract_z
_atom_site_occupancy
_atom_site_U_iso_or_equiv
_atom_site_calc_flag
_atom_site_refinement_flags
Cu1 Cu Uani 0.50000 0.50000 0.50000 1.000 0.0388(1) . .
O1 O Uani 1.2671(3) 0.2865(2) 0.37532(16) 1.000 0.0444(4) . .
N1 N Uani 0.7242(3) 0.2683(2) 0.63845(17) 1.000 0.0344(4) . .
N2 N Uani 0.8249(3) 0.4586(2) 0.37242(17) 1.000 0.0329(3) . .
C1 C Uani 0.9750(3) 0.2021(2) 0.58109(18) 1.000 0.0312(4) . .
C2 C Uani 1.1592(4) 0.0354(3) 0.6541(2) 1.000 0.0390(5) . .
C3 C Uani 1.0792(5) -0.0655(3) 0.7904(2) 1.000 0.0485(6) . .
C4 C Uani 0.8216(5) 0.0048(3) 0.8498(2) 1.000 0.0511(6) . .
C5 C Uani 0.6500(4) 0.1739(3) 0.7717(2) 1.000 0.0447(5) . .
C6 C Uani 1.0339(3) 0.3222(2) 0.42999(19) 1.000 0.0324(4) . .
O2 O Uani 0.7375(5) 0.5482(5) 0.9429(3) 1.000 0.0904(9) . .
H2 H Uiso 1.33250 -0.00820 0.61280 1.000 0.0470 calc R
H3 H Uiso 1.19770 -0.17940 0.84140 1.000 0.0580 calc R
H4 H Uiso 0.76490 -0.06110 0.94120 1.000 0.0610 calc R
H5 H Uiso 0.47860 0.22320 0.81280 1.000 0.0540 calc R
H12N H Uiso 0.894(5) 0.485(3) 0.299(2) 1.000 0.0390 . .
H12O H Uiso 0.834(6) 0.455(5) 0.916(5) 1.000 0.1080 . .
H22O H Uiso 0.575(4) 0.590(5) 0.936(5) 1.000 0.1080 . .

loop_
_atom_type_symbol
_atom_type_description
_atom_type_scat_dispersion_real
_atom_type_scat_dispersion_imag
_atom_type_scat_source
O O 0.0106 0.0060 'International Tables Vol C Tables 4.2.6.8 and 6.1.1.4'
N N 0.0061 0.0033 'International Tables Vol C Tables 4.2.6.8 and 6.1.1.4'
Cu Cu 0.3201 1.2651 'International Tables Vol C Tables 4.2.6.8 and 6.1.1.4'
H H 0.0000 0.0000 'International Tables Vol C Tables 4.2.6.8 and 6.1.1.4'
C C 0.0033 0.0016 'International Tables Vol C Tables 4.2.6.8 and 6.1.1.4'

loop_
_geom_angle_atom_site_label_1
_geom_angle_atom_site_label_2
_geom_angle_atom_site_label_3
_geom_angle
_geom_angle_site_symmetry_1
_geom_angle_site_symmetry_3
_geom_angle_publ_flag
N1 Cu1 N2 82.74(6) . . yes
O1 Cu1 N1 91.73(5) 1_455 . yes
N1 Cu1 N1 180.00 . 2_666 yes
N1 Cu1 N2 97.26(6) . 2_666 yes
O1 Cu1 N1 88.27(5) 2_766 . yes
O1 Cu1 N2 93.74(6) 1_455 . yes
N1 Cu1 N2 97.26(6) 2_666 . yes
N2 Cu1 N2 180.00 . 2_666 yes
O1 Cu1 N2 86.26(6) 2_766 . yes
O1 Cu1 N1 88.27(5) 1_455 2_666 yes
O1 Cu1 N2 86.26(6) 1_455 2_666 yes
O1 Cu1 O1 180.00 1_455 2_766 yes
N1 Cu1 N2 82.74(6) 2_666 2_666 yes
O1 Cu1 N1 91.73(5) 2_766 2_666 yes
O1 Cu1 N2 93.74(6) 2_766 2_666 yes
Cu1 O1 C6 102.02(11) 1_655 . yes
H12O O2 H22O 126(4) . . no
Cu1 N1 C1 112.23(11) . . yes
Cu1 N1 C5 128.05(14) . . yes
C1 N1 C5 119.67(16) . . yes
Cu1 N2 C6 116.30(12) . . yes
Cu1 N2 H12N 149.2(19) . . no
C6 N2 H12N 94.5(18) . . no
N1 C1 C2 121.99(16) . . yes
N1 C1 C6 114.47(14) . . yes
C2 C1 C6 123.52(15) . . no
C1 C2 C3 118.3(2) . . no
C2 C3 C4 119.4(2) . . no
C3 C4 C5 119.09(18) . . no
N1 C5 C4 121.5(2) . . yes
N2 C6 C1 113.80(15) . . yes
O1 C6 C1 119.75(15) . . yes
O1 C6 N2 126.44(17) . . yes
C1 C2 H2 121.00 . . no
C3 C2 H2 121.00 . . no
C4 C3 H3 120.00 . . no
C2 C3 H3 120.00 . . no
C3 C4 H4 120.00 . . no
C5 C4 H4 120.00 . . no
N1 C5 H5 119.00 . . no
C4 C5 H5 119.00 . . no

loop_
_geom_bond_atom_site_label_1
_geom_bond_atom_site_label_2
_geom_bond_distance
_geom_bond_site_symmetry_2
_geom_bond_publ_flag
Cu1 N1 1.9842(15) . yes
Cu1 N2 1.9350(16) . yes
Cu1 O1 2.8119(15) 1_455 yes
Cu1 N1 1.9842(15) 2_666 yes
Cu1 N2 1.9350(16) 2_666 yes
Cu1 O1 2.8119(15) 2_766 yes
O1 C6 1.232(2) . yes
O2 H22O 0.80(3) . no
O2 H12O 0.81(4) . no
N1 C5 1.334(2) . yes
N1 C1 1.341(2) . yes
N2 C6 1.287(2) . yes
N2 H12N 0.74(2) . no
C1 C2 1.380(3) . no
C1 C6 1.511(2) . no
C2 C3 1.386(3) . no
C3 C4 1.383(4) . no
C4 C5 1.379(3) . no
C2 H2 0.9300 . no
C3 H3 0.9300 . no
C4 H4 0.9300 . no
C5 H5 0.9300 . no

loop_
_geom_contact_atom_site_label_1
_geom_contact_atom_site_label_2
_geom_contact_distance
_geom_contact_site_symmetry_2
_geom_contact_publ_flag
Cu1 O1 2.8119(15) 1_455 no
Cu1 O1 3.9569(16) . no
Cu1 N2 3.9135(16) 1_455 no
Cu1 O1 3.9569(16) 2_666 no
Cu1 O1 2.8119(15) 2_766 no
Cu1 N2 3.9135(16) 2_766 no
O1 Cu1 3.9569(16) . no
O1 Cu1 2.8119(15) 1_655 no
O1 C2 3.245(3) 2_856 no
O1 Cu1 2.8119(15) 1_655 no
O1 O2 2.862(3) 2_766 no
O2 O2 2.811(4) 2_767 no
O2 O1 2.862(3) 2_766 no
O2 O2 2.803(4) 2_667 no
O1 H2 2.6600 . no
O1 H22O 2.88(4) 2_766 no
O1 H2 2.4500 2_856 no
O1 H12O 2.87(4) 2_766 no
O2 H12N 2.78(2) 2_766 no
O2 H12O 2.66(4) 2_767 no
O2 H22O 2.25(3) 2_667 no
N1 N2 2.941(2) 2_666 no
N1 N2 2.591(2) . no
N1 C6 2.401(2) . no
N2 Cu1 3.9135(16) 1_655 no
N2 C6 3.042(2) 2_766 no
N2 C5 3.174(3) 2_666 no
N2 Cu1 3.9135(16) 1_655 no
N2 N1 2.591(2) . no
N2 C1 2.347(2) . no
N2 N1 2.941(2) 2_666 no
N2 C1 3.216(2) 2_766 no
N2 H5 2.7000 2_666 no
C1 N2 3.216(2) 2_766 no
C1 C2 3.402(3) 2_756 no
C2 O1 3.245(3) 2_856 no
C2 C5 3.396(3) 1_655 no
C2 C1 3.402(3) 2_756 no
C2 C6 3.471(3) 2_756 no
C3 C6 3.364(3) 2_756 no
C3 C4 3.558(3) 2_757 no
C4 C4 3.439(3) 2_757 no
C4 C3 3.558(3) 2_757 no
C5 C2 3.396(3) 1_455 no
C6 C6 3.213(2) 2_766 no
C6 C2 3.471(3) 2_756 no
C6 C3 3.364(3) 2_756 no
H2 O1 2.4500 2_856 no
H2 O1 2.6600 . no
H2 H2 2.5600 2_856 no
H3 H22O 2.2500 1_645 no
H5 N2 2.7000 2_666 no
H5 H12N 2.5000 2_666 no
H12N H12O 2.33(5) 2_766 no
H12N O2 2.78(2) 2_766 no
H12N H5 2.5000 2_666 no
H12O O1 2.87(4) 2_766 no
H12O O2 2.66(4) 2_767 no
H12O H12N 2.33(5) 2_766 no
H12O H22O 2.46(5) 2_667 no
H22O H3 2.2500 1_465 no
H22O O1 2.88(4) 2_766 no
H22O O2 2.25(3) 2_667 no
H22O H12O 2.46(5) 2_667 no
H22O H22O 1.88(5) 2_667 no

loop_
_geom_hbond_atom_site_label_D
_geom_hbond_atom_site_label_H
_geom_hbond_atom_site_label_A
_geom_hbond_distance_DH
_geom_hbond_distance_HA
_geom_hbond_distance_DA
_geom_hbond_angle_DHA
_geom_hbond_site_symmetry_A
_geom_hbond_publ_flag
O2 H22O O2 0.80(3) 2.25(3) 2.803(4) 127(4) 2_667 yes
C2 H2 O1 0.9300 2.4500 3.245(3) 144.00 2_856 yes

loop_
_geom_torsion_atom_site_label_1
_geom_torsion_atom_site_label_2
_geom_torsion_atom_site_label_3
_geom_torsion_atom_site_label_4
_geom_torsion
_geom_torsion_site_symmetry_1
_geom_torsion_publ_flag
N2 Cu1 N1 C1 0.78(12) . no
N2 Cu1 N1 C5 -176.33(18) . no
O1 Cu1 N1 C1 94.34(12) 1_455 no
O1 Cu1 N1 C5 -82.78(17) 1_455 no
N2 Cu1 N1 C1 -179.22(12) 2_666 no
N2 Cu1 N1 C5 3.67(18) 2_666 no
O1 Cu1 N1 C1 -85.67(12) 2_766 no
O1 Cu1 N1 C5 97.22(17) 2_766 no
N1 Cu1 N2 C6 -4.94(13) . no
O1 Cu1 N2 C6 -96.21(13) 1_455 no
N1 Cu1 N2 C6 175.06(13) 2_666 no
O1 Cu1 N2 C6 83.79(13) 2_766 no
Cu1 O1 C6 C1 -88.34(14) 1_655 no
Cu1 O1 C6 N2 90.14(18) 1_655 no
Cu1 N1 C1 C2 -175.79(14) . no
Cu1 N1 C1 C6 2.81(18) . no
C1 N1 C5 C4 -2.7(3) . no
C5 N1 C1 C2 1.6(3) . no
C5 N1 C1 C6 -179.81(16) . no
Cu1 N1 C5 C4 174.26(16) . no
Cu1 N2 C6 C1 7.58(19) . no
Cu1 N2 C6 O1 -170.98(14) . no
N1 C1 C2 C3 0.3(3) . no
N1 C1 C6 O1 171.80(16) . no
N1 C1 C6 N2 -6.9(2) . no
C2 C1 C6 O1 -9.6(3) . no
C2 C1 C6 N2 171.72(17) . no
C6 C1 C2 C3 -178.19(18) . no
C1 C2 C3 C4 -1.1(3) . no
C2 C3 C4 C5 0.1(3) . no
C3 C4 C5 N1 1.8(3) . no
